data_8102387
loop_
_publ_author_name
'Zhen Yang'
'Weijun Liu'
'Congbin Fan'
'Gang Liu'

_publ_section_title
;
 Crystal structure of
 1-(2-ethyl-3-benzothienyl)-2-[2-n-pentyl-5-(2,2-dicyanovinyl)-3-thienyl]perfluorocyclopentene,
 C28H22F6N2S2
;
_journal_issue 2
_journal_name_full 'Zeitschrift f\"ur Kristallographie - New Crystal Structures'
_journal_page_first 234
_journal_volume 224
_journal_year 2009
_chemical_formula_sum 'C28 H22 F6 N2 S2'
_chemical_formula_weight 564.60
_space_group_IT_number 2
_symmetry_cell_setting triclinic
_symmetry_space_group_name_Hall '-P 1'
_symmetry_space_group_name_H-M 'P -1'
_atom_sites_solution_hydrogens geom
_atom_sites_solution_primary direct
_atom_sites_solution_secondary difmap
_audit_creation_method SHELXL-97
_cell_angle_alpha 65.218(6)
_cell_angle_beta 67.338(6)
_cell_angle_gamma 64.912(6)
_cell_formula_units_Z 2
_cell_length_a 10.930(5)
_cell_length_b 11.525(6)
_cell_length_c 13.715(6)
_cell_measurement_reflns_used 2290
_cell_measurement_temperature 291(2)
_cell_measurement_theta_max 0.00
_cell_measurement_theta_min 0.00
_cell_volume 1374.6(11)
_computing_cell_refinement 'Bruker SMART'
_computing_data_collection 'Bruker SMART'
_computing_data_reduction 'Bruker SAINT'
_computing_molecular_graphics 'Bruker SHELXTL'
_computing_publication_material 'Bruker SHELXTL'
_computing_structure_refinement 'SHELXL-97 (Sheldrick, 1997)'
_computing_structure_solution 'SHELXS-97 (Sheldrick, 1990)'
_diffrn_ambient_temperature 291(2)
_diffrn_measured_fraction_theta_full 0.993
_diffrn_measured_fraction_theta_max 0.993
_diffrn_measurement_device_type 'CCD area detector'
_diffrn_measurement_method 'phi and omega scans'
_diffrn_radiation_monochromator graphite
_diffrn_radiation_source 'fine-focus sealed tube'
_diffrn_radiation_type MoK\a
_diffrn_radiation_wavelength 0.71073
_diffrn_reflns_av_R_equivalents 0.0216
_diffrn_reflns_av_sigmaI/netI 0.0372
_diffrn_reflns_limit_h_max 13
_diffrn_reflns_limit_h_min -13
_diffrn_reflns_limit_k_max 13
_diffrn_reflns_limit_k_min -13
_diffrn_reflns_limit_l_max 16
_diffrn_reflns_limit_l_min -16
_diffrn_reflns_number 10335
_diffrn_reflns_theta_full 25.50
_diffrn_reflns_theta_max 25.50
_diffrn_reflns_theta_min 2.36
_exptl_absorpt_coefficient_mu 0.254
_exptl_absorpt_correction_T_max 0.9455
_exptl_absorpt_correction_T_min 0.9018
_exptl_absorpt_correction_type multi-scan
_exptl_absorpt_process_details SADABS
_exptl_crystal_colour colorless
_exptl_crystal_density_diffrn 1.364
_exptl_crystal_density_method 'not measured'
_exptl_crystal_description block
_exptl_crystal_F_000 580
_exptl_crystal_size_max 0.41
_exptl_crystal_size_mid 0.32
_exptl_crystal_size_min 0.22
_refine_diff_density_max 0.703
_refine_diff_density_min -0.344
_refine_diff_density_rms 0.051
_refine_ls_extinction_method none
_refine_ls_goodness_of_fit_ref 1.052
_refine_ls_hydrogen_treatment constr
_refine_ls_matrix_type full
_refine_ls_number_parameters 345
_refine_ls_number_reflns 5081
_refine_ls_number_restraints 85
_refine_ls_restrained_S_all 1.104
_refine_ls_R_factor_all 0.1220
_refine_ls_R_factor_gt 0.0743
_refine_ls_shift/su_max 0.001
_refine_ls_shift/su_mean 0.000
_refine_ls_structure_factor_coef Fsqd
_refine_ls_weighting_details 'calc w=1/[\s^2^(Fo^2^)+(0.1180P)^2^+0.7177P] where P=(Fo^2^+2Fc^2^)/3'
_refine_ls_weighting_scheme calc
_refine_ls_wR_factor_gt 0.2086
_refine_ls_wR_factor_ref 0.2482
_reflns_number_gt 2801
_reflns_number_total 5081
_reflns_threshold_expression >2sigma(I)
_cod_data_source_file 1267-2479.cff
_cod_data_source_block b
_cod_depositor_comments
;
The following automatic conversions were performed:
'_symmetry_cell_setting' value 'Triclinic' changed to 'triclinic'
according to '/home/saulius/struct/CIF-dictionaries/cif_core.dic'
dictionary named 'cif_core.dic' version 2.4.1 from
2010-06-29.

'_exptl_absorpt_correction_type' value 'MULTI-SCAN' changed
to 'multi-scan' according to
'/home/saulius/struct/CIF-dictionaries/cif_core.dic' dictionary named
'cif_core.dic' version 2.4.1 from
2010-06-29.

'_refine_ls_hydrogen_treatment' value 'CONSTR' changed to
'constr' according to '/home/saulius/struct/CIF-dictionaries/cif_core.dic'
dictionary named 'cif_core.dic' version 2.4.1 from 2010-06-29.

Automatic conversion script
Id: cif_fix_enum 1555 2011-01-17 13:19:09Z saulius 
;
_cod_original_cell_volume 1374.5(11)
_cod_original_sg_symbol_H-M P-1
_cod_database_code 8102387

loop_
_symmetry_equiv_pos_as_xyz
'x, y, z'
'-x, -y, -z'

loop_
_atom_site_label
_atom_site_type_symbol
_atom_site_fract_x
_atom_site_fract_y
_atom_site_fract_z
_atom_site_U_iso_or_equiv
_atom_site_adp_type
_atom_site_occupancy
_atom_site_symmetry_multiplicity
_atom_site_calc_flag
_atom_site_refinement_flags
_atom_site_disorder_assembly
_atom_site_disorder_group
S1 S 0.97928(17) 0.42123(14) 0.20648(15) 0.1074(6) Uani 1 1 d . . .
S2 S 0.61894(14) 0.81741(14) 0.45727(10) 0.0806(4) Uani 1 1 d . . .
F1 F 0.9421(4) 0.8438(4) -0.1014(3) 0.1294(13) Uani 1 1 d U . .
F2 F 0.7485(5) 0.8411(4) -0.0947(3) 0.1421(14) Uani 1 1 d U . .
F3 F 0.8312(7) 1.0944(5) -0.1457(4) 0.190(2) Uani 1 1 d U . .
F4 F 0.6309(5) 1.0781(5) -0.0926(4) 0.180(2) Uani 1 1 d U . .
F5 F 0.8180(5) 1.0930(4) 0.0423(3) 0.1493(16) Uani 1 1 d U . .
F6 F 0.6009(5) 1.1283(4) 0.0735(3) 0.1491(16) Uani 1 1 d U . .
N1 N 0.9268(6) 0.9525(6) 0.6455(4) 0.1127(17) Uani 1 1 d . . .
N2 N 0.6015(8) 0.7853(8) 0.7148(5) 0.156(3) Uani 1 1 d . . .
C1 C 0.8311(6) 0.4401(5) 0.1809(5) 0.0964(17) Uani 1 1 d . . .
C2 C 0.7728(8) 0.3384(7) 0.2067(7) 0.136(3) Uani 1 1 d . . .
H2 H 0.8166 0.2487 0.2410 0.163 Uiso 1 1 calc R . .
C3 C 0.6501(9) 0.3763(10) 0.1793(9) 0.161(4) Uani 1 1 d . . .
H3 H 0.6117 0.3105 0.1946 0.194 Uiso 1 1 calc R . .
C4 C 0.5817(7) 0.5094(10) 0.1297(9) 0.158(4) Uani 1 1 d . . .
H4 H 0.4985 0.5311 0.1128 0.190 Uiso 1 1 calc R . .
C5 C 0.6354(6) 0.6106(7) 0.1049(6) 0.113(2) Uani 1 1 d . . .
H5 H 0.5897 0.6997 0.0707 0.136 Uiso 1 1 calc R . .
C6 C 0.7591(5) 0.5768(5) 0.1320(5) 0.0831(14) Uani 1 1 d . . .
C7 C 0.8311(5) 0.6638(4) 0.1210(4) 0.0680(11) Uani 1 1 d . . .
C8 C 0.9483(5) 0.5943(5) 0.1589(4) 0.0774(13) Uani 1 1 d . . .
C9 C 1.0503(6) 0.6467(6) 0.1618(7) 0.119(2) Uani 1 1 d U . .
H9A H 1.0459 0.7319 0.1031 0.143 Uiso 1 1 calc R . .
H9B H 1.0165 0.6666 0.2314 0.143 Uiso 1 1 calc R . .
C10 C 1.1863(9) 0.5733(10) 0.1517(11) 0.215(5) Uani 1 1 d U . .
H10A H 1.1945 0.4859 0.2059 0.322 Uiso 1 1 calc R . .
H10B H 1.2340 0.6178 0.1633 0.322 Uiso 1 1 calc R . .
H10C H 1.2272 0.5637 0.0786 0.322 Uiso 1 1 calc R . .
C11 C 0.7865(4) 0.8112(5) 0.0749(4) 0.0670(10) Uani 1 1 d U . .
C12 C 0.8065(6) 0.8779(5) -0.0482(4) 0.0809(12) Uani 1 1 d U . .
C13 C 0.7531(6) 1.0277(6) -0.0641(5) 0.0928(14) Uani 1 1 d U . .
C14 C 0.7255(6) 1.0416(5) 0.0472(4) 0.0829(13) Uani 1 1 d U . .
C15 C 0.7427(4) 0.9019(4) 0.1279(4) 0.0635(10) Uani 1 1 d . . .
C16 C 0.7183(4) 0.8803(4) 0.2463(3) 0.0618(10) Uani 1 1 d . . .
C17 C 0.6226(5) 0.8224(5) 0.3290(4) 0.0720(12) Uani 1 1 d . . .
C18 C 0.5259(7) 0.7676(8) 0.3195(5) 0.113(2) Uani 1 1 d . . .
H18A H 0.4773 0.8363 0.2638 0.135 Uiso 1 1 calc R . .
H18B H 0.5830 0.6916 0.2914 0.135 Uiso 1 1 calc R . .
C19 C 0.4205(6) 0.7239(6) 0.4195(5) 0.0980(17) Uani 1 1 d . . .
H19A H 0.3604 0.7997 0.4474 0.118 Uiso 1 1 calc R . .
H19B H 0.4674 0.6550 0.4761 0.118 Uiso 1 1 calc R . .
C20 C 0.3306(6) 0.6687(7) 0.4003(5) 0.1057(18) Uani 1 1 d . . .
H20A H 0.2885 0.7359 0.3404 0.127 Uiso 1 1 calc R . .
H20B H 0.3905 0.5901 0.3761 0.127 Uiso 1 1 calc R . .
C21 C 0.2205(8) 0.6317(10) 0.4963(7) 0.152(3) Uani 1 1 d . . .
H21A H 0.1621 0.7098 0.5215 0.183 Uiso 1 1 calc R . .
H21B H 0.2630 0.5631 0.5555 0.183 Uiso 1 1 calc R . .
C22 C 0.1302(8) 0.5806(9) 0.4779(7) 0.158(3) Uani 1 1 d . . .
H22A H 0.0716 0.6533 0.4320 0.238 Uiso 1 1 calc R . .
H22B H 0.0731 0.5426 0.5479 0.238 Uiso 1 1 calc R . .
H22C H 0.1874 0.5126 0.4417 0.238 Uiso 1 1 calc R . .
C23 C 0.7867(5) 0.9221(4) 0.2875(4) 0.0700(11) Uani 1 1 d . . .
H23 H 0.8528 0.9660 0.2419 0.084 Uiso 1 1 calc R . .
C24 C 0.7477(4) 0.8927(5) 0.4011(4) 0.0690(11) Uani 1 1 d . . .
C25 C 0.8098(5) 0.9190(5) 0.4614(4) 0.0742(12) Uani 1 1 d . . .
H25 H 0.8779 0.9609 0.4177 0.089 Uiso 1 1 calc R . .
C26 C 0.7849(5) 0.8924(5) 0.5710(4) 0.0732(12) Uani 1 1 d . . .
C27 C 0.6843(6) 0.8316(7) 0.6515(5) 0.0989(18) Uani 1 1 d . . .
C28 C 0.8635(6) 0.9258(5) 0.6132(4) 0.0829(14) Uani 1 1 d . . .

loop_
_atom_site_aniso_label
_atom_site_aniso_U_11
_atom_site_aniso_U_22
_atom_site_aniso_U_33
_atom_site_aniso_U_23
_atom_site_aniso_U_13
_atom_site_aniso_U_12
S1 0.1120(12) 0.0681(8) 0.1351(14) -0.0189(8) -0.0344(10) -0.0312(8)
S2 0.0899(9) 0.1047(10) 0.0693(8) -0.0275(7) -0.0103(6) -0.0581(7)
F1 0.115(2) 0.132(3) 0.082(2) -0.034(2) 0.0020(18) -0.008(2)
F2 0.220(4) 0.148(3) 0.114(3) -0.031(2) -0.076(3) -0.086(3)
F3 0.295(6) 0.146(3) 0.117(3) -0.054(3) 0.048(3) -0.135(4)
F4 0.195(4) 0.165(4) 0.181(4) -0.086(3) -0.131(3) 0.048(3)
F5 0.251(4) 0.117(3) 0.135(3) 0.019(2) -0.099(3) -0.119(3)
F6 0.170(3) 0.094(2) 0.100(2) -0.0328(19) -0.028(2) 0.030(2)
N1 0.149(4) 0.159(5) 0.070(3) -0.020(3) -0.023(3) -0.103(4)
N2 0.183(6) 0.250(8) 0.087(4) -0.044(4) 0.006(4) -0.158(6)
C1 0.102(4) 0.072(3) 0.117(4) -0.047(3) 0.009(3) -0.043(3)
C2 0.123(6) 0.111(5) 0.187(7) -0.085(5) 0.034(5) -0.075(4)
C3 0.110(6) 0.164(8) 0.261(11) -0.142(8) 0.036(6) -0.087(6)
C4 0.086(4) 0.176(8) 0.277(11) -0.153(8) -0.003(5) -0.053(5)
C5 0.077(3) 0.119(5) 0.181(6) -0.094(5) -0.019(4) -0.028(3)
C6 0.065(3) 0.090(4) 0.113(4) -0.062(3) 0.001(3) -0.032(3)
C7 0.067(3) 0.066(3) 0.078(3) -0.032(2) -0.011(2) -0.024(2)
C8 0.082(3) 0.063(3) 0.088(3) -0.017(2) -0.023(3) -0.028(2)
C9 0.099(4) 0.090(4) 0.188(7) -0.025(4) -0.071(4) -0.034(3)
C10 0.117(5) 0.149(7) 0.378(13) -0.057(8) -0.090(8) -0.040(5)
C11 0.061(2) 0.077(3) 0.076(3) -0.031(2) -0.016(2) -0.028(2)
C12 0.089(3) 0.093(3) 0.073(3) -0.031(2) -0.024(2) -0.030(2)
C13 0.105(3) 0.090(3) 0.079(3) -0.023(2) -0.021(3) -0.032(3)
C14 0.098(3) 0.073(3) 0.080(3) -0.021(2) -0.029(3) -0.027(2)
C15 0.061(2) 0.065(3) 0.070(3) -0.024(2) -0.011(2) -0.026(2)
C16 0.063(2) 0.062(2) 0.066(3) -0.024(2) -0.013(2) -0.023(2)
C17 0.077(3) 0.083(3) 0.073(3) -0.026(2) -0.016(2) -0.041(2)
C18 0.124(5) 0.179(6) 0.084(4) -0.040(4) -0.010(3) -0.107(5)
C19 0.096(4) 0.109(4) 0.112(4) -0.025(3) -0.030(3) -0.058(3)
C20 0.110(4) 0.137(5) 0.097(4) -0.021(4) -0.029(3) -0.075(4)
C21 0.139(6) 0.216(9) 0.144(6) -0.050(6) -0.012(5) -0.118(6)
C22 0.131(6) 0.199(8) 0.189(8) -0.054(7) -0.025(5) -0.110(6)
C23 0.079(3) 0.075(3) 0.068(3) -0.022(2) -0.013(2) -0.039(2)
C24 0.070(3) 0.077(3) 0.073(3) -0.029(2) -0.012(2) -0.035(2)
C25 0.083(3) 0.081(3) 0.076(3) -0.023(2) -0.016(2) -0.044(2)
C26 0.084(3) 0.083(3) 0.068(3) -0.024(2) -0.017(2) -0.041(2)
C27 0.115(4) 0.142(5) 0.073(3) -0.035(3) -0.011(3) -0.079(4)
C28 0.101(4) 0.106(4) 0.065(3) -0.021(3) -0.019(3) -0.060(3)

loop_
_atom_type_symbol
_atom_type_description
_atom_type_scat_dispersion_real
_atom_type_scat_dispersion_imag
_atom_type_scat_source
C C 0.0033 0.0016 'International Tables Vol C Tables 4.2.6.8 and 6.1.1.4'
H H 0.0000 0.0000 'International Tables Vol C Tables 4.2.6.8 and 6.1.1.4'
N N 0.0061 0.0033 'International Tables Vol C Tables 4.2.6.8 and 6.1.1.4'
F F 0.0171 0.0103 'International Tables Vol C Tables 4.2.6.8 and 6.1.1.4'
S S 0.1246 0.1234 'International Tables Vol C Tables 4.2.6.8 and 6.1.1.4'

loop_
_geom_angle_atom_site_label_1
_geom_angle_atom_site_label_2
_geom_angle_atom_site_label_3
_geom_angle
_geom_angle_site_symmetry_1
_geom_angle_site_symmetry_3
_geom_angle_publ_flag
C1 S1 C8 91.8(2) . . ?
C17 S2 C24 92.2(2) . . ?
C2 C1 C6 119.6(6) . . ?
C2 C1 S1 127.6(6) . . ?
C6 C1 S1 112.7(4) . . ?
C3 C2 C1 118.0(8) . . ?
C3 C2 H2 121.0 . . ?
C1 C2 H2 121.0 . . ?
C2 C3 C4 122.1(6) . . ?
C2 C3 H3 118.9 . . ?
C4 C3 H3 118.9 . . ?
C5 C4 C3 120.9(7) . . ?
C5 C4 H4 119.5 . . ?
C3 C4 H4 119.5 . . ?
C4 C5 C6 118.8(7) . . ?
C4 C5 H5 120.6 . . ?
C6 C5 H5 120.6 . . ?
C5 C6 C1 120.4(5) . . ?
C5 C6 C7 129.3(5) . . ?
C1 C6 C7 110.3(5) . . ?
C8 C7 C6 112.6(4) . . ?
C8 C7 C11 121.8(4) . . ?
C6 C7 C11 125.5(4) . . ?
C7 C8 C9 128.9(4) . . ?
C7 C8 S1 112.6(3) . . ?
C9 C8 S1 118.5(4) . . ?
C10 C9 C8 120.9(6) . . ?
C10 C9 H9A 107.1 . . ?
C8 C9 H9A 107.1 . . ?
C10 C9 H9B 107.1 . . ?
C8 C9 H9B 107.1 . . ?
H9A C9 H9B 106.8 . . ?
C9 C10 H10A 109.5 . . ?
C9 C10 H10B 109.5 . . ?
H10A C10 H10B 109.5 . . ?
C9 C10 H10C 109.5 . . ?
H10A C10 H10C 109.5 . . ?
H10B C10 H10C 109.5 . . ?
C15 C11 C7 127.9(4) . . ?
C15 C11 C12 110.9(4) . . ?
C7 C11 C12 120.6(4) . . ?
F2 C12 F1 103.7(4) . . ?
F2 C12 C11 114.3(4) . . ?
F1 C12 C11 110.8(4) . . ?
F2 C12 C13 113.7(5) . . ?
F1 C12 C13 108.8(4) . . ?
C11 C12 C13 105.5(4) . . ?
F3 C13 F4 104.3(6) . . ?
F3 C13 C14 115.4(5) . . ?
F4 C13 C14 109.0(5) . . ?
F3 C13 C12 114.3(5) . . ?
F4 C13 C12 107.4(5) . . ?
C14 C13 C12 106.1(4) . . ?
F6 C14 F5 105.8(5) . . ?
F6 C14 C13 111.3(5) . . ?
F5 C14 C13 109.1(5) . . ?
F6 C14 C15 113.4(4) . . ?
F5 C14 C15 111.3(4) . . ?
C13 C14 C15 105.9(4) . . ?
C11 C15 C16 129.2(4) . . ?
C11 C15 C14 110.8(4) . . ?
C16 C15 C14 119.9(4) . . ?
C17 C16 C23 111.9(4) . . ?
C17 C16 C15 124.2(4) . . ?
C23 C16 C15 123.8(4) . . ?
C16 C17 C18 128.5(4) . . ?
C16 C17 S2 111.6(3) . . ?
C18 C17 S2 119.8(3) . . ?
C19 C18 C17 118.4(4) . . ?
C19 C18 H18A 107.7 . . ?
C17 C18 H18A 107.7 . . ?
C19 C18 H18B 107.7 . . ?
C17 C18 H18B 107.7 . . ?
H18A C18 H18B 107.1 . . ?
C18 C19 C20 113.7(5) . . ?
C18 C19 H19A 108.8 . . ?
C20 C19 H19A 108.8 . . ?
C18 C19 H19B 108.8 . . ?
C20 C19 H19B 108.8 . . ?
H19A C19 H19B 107.7 . . ?
C21 C20 C19 114.9(5) . . ?
C21 C20 H20A 108.5 . . ?
C19 C20 H20A 108.5 . . ?
C21 C20 H20B 108.5 . . ?
C19 C20 H20B 108.5 . . ?
H20A C20 H20B 107.5 . . ?
C20 C21 C22 115.4(7) . . ?
C20 C21 H21A 108.4 . . ?
C22 C21 H21A 108.4 . . ?
C20 C21 H21B 108.4 . . ?
C22 C21 H21B 108.4 . . ?
H21A C21 H21B 107.5 . . ?
C21 C22 H22A 109.5 . . ?
C21 C22 H22B 109.5 . . ?
H22A C22 H22B 109.5 . . ?
C21 C22 H22C 109.5 . . ?
H22A C22 H22C 109.5 . . ?
H22B C22 H22C 109.5 . . ?
C24 C23 C16 114.3(4) . . ?
C24 C23 H23 122.9 . . ?
C16 C23 H23 122.9 . . ?
C23 C24 C25 123.8(4) . . ?
C23 C24 S2 109.9(3) . . ?
C25 C24 S2 126.3(3) . . ?
C26 C25 C24 129.9(4) . . ?
C26 C25 H25 115.0 . . ?
C24 C25 H25 115.0 . . ?
C25 C26 C27 124.2(4) . . ?
C25 C26 C28 120.0(4) . . ?
C27 C26 C28 115.7(4) . . ?
N2 C27 C26 178.4(8) . . ?
N1 C28 C26 179.3(5) . . ?

loop_
_geom_bond_atom_site_label_1
_geom_bond_atom_site_label_2
_geom_bond_distance
_geom_bond_site_symmetry_2
_geom_bond_publ_flag
S1 C1 1.695(6) . ?
S1 C8 1.739(5) . ?
S2 C17 1.721(5) . ?
S2 C24 1.723(4) . ?
F1 C12 1.341(6) . ?
F2 C12 1.325(5) . ?
F3 C13 1.293(6) . ?
F4 C13 1.352(7) . ?
F5 C14 1.343(6) . ?
F6 C14 1.324(6) . ?
N1 C28 1.140(6) . ?
N2 C27 1.128(7) . ?
C1 C2 1.419(7) . ?
C1 C6 1.422(8) . ?
C2 C3 1.372(12) . ?
C2 H2 0.9300 . ?
C3 C4 1.386(13) . ?
C3 H3 0.9300 . ?
C4 C5 1.384(9) . ?
C4 H4 0.9300 . ?
C5 C6 1.391(7) . ?
C5 H5 0.9300 . ?
C6 C7 1.449(6) . ?
C7 C8 1.359(6) . ?
C7 C11 1.469(6) . ?
C8 C9 1.495(7) . ?
C9 C10 1.348(9) . ?
C9 H9A 0.9700 . ?
C9 H9B 0.9700 . ?
C10 H10A 0.9600 . ?
C10 H10B 0.9600 . ?
C10 H10C 0.9600 . ?
C11 C15 1.339(6) . ?
C11 C12 1.503(7) . ?
C12 C13 1.515(7) . ?
C13 C14 1.501(7) . ?
C14 C15 1.504(6) . ?
C15 C16 1.468(6) . ?
C16 C17 1.367(6) . ?
C16 C23 1.404(6) . ?
C17 C18 1.508(6) . ?
C18 C19 1.469(7) . ?
C18 H18A 0.9700 . ?
C18 H18B 0.9700 . ?
C19 C20 1.520(7) . ?
C19 H19A 0.9700 . ?
C19 H19B 0.9700 . ?
C20 C21 1.452(8) . ?
C20 H20A 0.9700 . ?
C20 H20B 0.9700 . ?
C21 C22 1.482(9) . ?
C21 H21A 0.9700 . ?
C21 H21B 0.9700 . ?
C22 H22A 0.9600 . ?
C22 H22B 0.9600 . ?
C22 H22C 0.9600 . ?
C23 C24 1.375(6) . ?
C23 H23 0.9300 . ?
C24 C25 1.433(6) . ?
C25 C26 1.341(6) . ?
C25 H25 0.9300 . ?
C26 C27 1.410(7) . ?
C26 C28 1.440(6) . ?

loop_
_geom_torsion_atom_site_label_1
_geom_torsion_atom_site_label_2
_geom_torsion_atom_site_label_3
_geom_torsion_atom_site_label_4
_geom_torsion
_geom_torsion_site_symmetry_1
_geom_torsion_site_symmetry_2
_geom_torsion_site_symmetry_3
_geom_torsion_site_symmetry_4
_geom_torsion_publ_flag
C8 S1 C1 C2 -174.9(6) . . . . ?
C8 S1 C1 C6 2.4(4) . . . . ?
C6 C1 C2 C3 2.3(10) . . . . ?
S1 C1 C2 C3 179.3(6) . . . . ?
C1 C2 C3 C4 -1.1(12) . . . . ?
C2 C3 C4 C5 0.3(14) . . . . ?
C3 C4 C5 C6 -0.8(12) . . . . ?
C4 C5 C6 C1 2.1(9) . . . . ?
C4 C5 C6 C7 -175.9(6) . . . . ?
C2 C1 C6 C5 -2.9(8) . . . . ?
S1 C1 C6 C5 179.7(4) . . . . ?
C2 C1 C6 C7 175.5(5) . . . . ?
S1 C1 C6 C7 -2.0(6) . . . . ?
C5 C6 C7 C8 178.5(5) . . . . ?
C1 C6 C7 C8 0.3(6) . . . . ?
C5 C6 C7 C11 -1.3(8) . . . . ?
C1 C6 C7 C11 -179.5(4) . . . . ?
C6 C7 C8 C9 179.8(6) . . . . ?
C11 C7 C8 C9 -0.3(8) . . . . ?
C6 C7 C8 S1 1.4(5) . . . . ?
C11 C7 C8 S1 -178.8(3) . . . . ?
C1 S1 C8 C7 -2.2(4) . . . . ?
C1 S1 C8 C9 179.2(5) . . . . ?
C7 C8 C9 C10 -148.7(9) . . . . ?
S1 C8 C9 C10 29.6(11) . . . . ?
C8 C7 C11 C15 -66.1(6) . . . . ?
C6 C7 C11 C15 113.7(5) . . . . ?
C8 C7 C11 C12 104.6(5) . . . . ?
C6 C7 C11 C12 -75.6(6) . . . . ?
C15 C11 C12 F2 -131.7(5) . . . . ?
C7 C11 C12 F2 56.1(6) . . . . ?
C15 C11 C12 F1 111.6(5) . . . . ?
C7 C11 C12 F1 -60.7(6) . . . . ?
C15 C11 C12 C13 -6.0(5) . . . . ?
C7 C11 C12 C13 -178.2(4) . . . . ?
F2 C12 C13 F3 -97.0(6) . . . . ?
F1 C12 C13 F3 18.1(7) . . . . ?
C11 C12 C13 F3 137.0(5) . . . . ?
F2 C12 C13 F4 18.2(6) . . . . ?
F1 C12 C13 F4 133.2(5) . . . . ?
C11 C12 C13 F4 -107.8(5) . . . . ?
F2 C12 C13 C14 134.6(5) . . . . ?
F1 C12 C13 C14 -110.3(5) . . . . ?
C11 C12 C13 C14 8.6(6) . . . . ?
F3 C13 C14 F6 100.4(7) . . . . ?
F4 C13 C14 F6 -16.5(7) . . . . ?
C12 C13 C14 F6 -131.9(5) . . . . ?
F3 C13 C14 F5 -16.0(7) . . . . ?
F4 C13 C14 F5 -132.9(5) . . . . ?
C12 C13 C14 F5 111.7(5) . . . . ?
F3 C13 C14 C15 -136.0(5) . . . . ?
F4 C13 C14 C15 107.1(5) . . . . ?
C12 C13 C14 C15 -8.2(6) . . . . ?
C7 C11 C15 C16 -4.5(7) . . . . ?
C12 C11 C15 C16 -176.0(4) . . . . ?
C7 C11 C15 C14 172.3(4) . . . . ?
C12 C11 C15 C14 0.8(5) . . . . ?
F6 C14 C15 C11 127.1(5) . . . . ?
F5 C14 C15 C11 -113.7(5) . . . . ?
C13 C14 C15 C11 4.8(6) . . . . ?
F6 C14 C15 C16 -55.7(6) . . . . ?
F5 C14 C15 C16 63.4(6) . . . . ?
C13 C14 C15 C16 -178.1(4) . . . . ?
C11 C15 C16 C17 -61.6(7) . . . . ?
C14 C15 C16 C17 121.9(5) . . . . ?
C11 C15 C16 C23 121.2(5) . . . . ?
C14 C15 C16 C23 -55.3(6) . . . . ?
C23 C16 C17 C18 178.5(5) . . . . ?
C15 C16 C17 C18 1.0(8) . . . . ?
C23 C16 C17 S2 -0.9(5) . . . . ?
C15 C16 C17 S2 -178.4(3) . . . . ?
C24 S2 C17 C16 -0.3(4) . . . . ?
C24 S2 C17 C18 -179.8(5) . . . . ?
C16 C17 C18 C19 -173.1(5) . . . . ?
S2 C17 C18 C19 6.3(8) . . . . ?
C17 C18 C19 C20 -179.1(6) . . . . ?
C18 C19 C20 C21 -176.8(7) . . . . ?
C19 C20 C21 C22 178.7(7) . . . . ?
C17 C16 C23 C24 2.1(6) . . . . ?
C15 C16 C23 C24 179.6(4) . . . . ?
C16 C23 C24 C25 176.2(4) . . . . ?
C16 C23 C24 S2 -2.3(5) . . . . ?
C17 S2 C24 C23 1.5(4) . . . . ?
C17 S2 C24 C25 -177.0(4) . . . . ?
C23 C24 C25 C26 -178.0(5) . . . . ?
S2 C24 C25 C26 0.3(8) . . . . ?
C24 C25 C26 C27 -1.2(9) . . . . ?
C24 C25 C26 C28 178.6(5) . . . . ?
C25 C26 C27 N2 -55(23) . . . . ?
C28 C26 C27 N2 125(23) . . . . ?
C25 C26 C28 N1 -11(51) . . . . ?
C27 C26 C28 N1 169(100) . . . . ?

loop_
_cod_related_entry_id
_cod_related_entry_database
_cod_related_entry_code
1 ChemSpider 30653956
